data_7105606
loop_
_publ_author_name
'Bryant, David E.'
'Marriott, Katie E. R.'
'Macgregor, Stuart A.'
'Kilner, Colin'
'Pasek, Matthew A.'
'Kee, Terence P.'

_publ_section_title
;
 On the prebiotic potential of reduced oxidation state phosphorus: the
 H-phosphinate-pyruvate system.
;
_journal_issue 21
_journal_name_full 'Chemical communications (Cambridge, England)'
_journal_page_first 3726
_journal_page_last 3728
_journal_paper_doi 10.1039/c002689a
_journal_volume 46
_journal_year 2010
_chemical_formula_moiety 'C3 H8 Na O6 P'
_chemical_formula_sum 'C3 H8 Na O6 P'
_chemical_formula_weight 194.05
_chemical_name_common '2-hydroxyphosphinoylpropionic acid, sodium salt'
_chemical_name_systematic
;
2-hydroxyphosphinoylpropionic acid, sodium salt
;
_space_group_IT_number 14
_symmetry_cell_setting monoclinic
_symmetry_space_group_name_Hall '-P 2yn'
_symmetry_space_group_name_H-M 'P 1 21/n 1'
_atom_sites_solution_hydrogens geom
_atom_sites_solution_primary direct
_atom_sites_solution_secondary difmap
_audit_creation_method SHELXL-97
_cell_angle_alpha 90.00
_cell_angle_beta 93.49(3)
_cell_angle_gamma 90.00
_cell_formula_units_Z 4
_cell_length_a 6.0112(12)
_cell_length_b 9.5047(19)
_cell_length_c 12.665(3)
_cell_measurement_reflns_used 1653
_cell_measurement_temperature 150(2)
_cell_measurement_theta_max 27.48
_cell_measurement_theta_min 1.00
_cell_volume 722.3(3)
_computing_cell_refinement 'DENZO-SMN (Otwinowski & Minor, 1996)'
_computing_data_collection 'COLLECT (Nonius, 1999)'
_computing_data_reduction 'DENZO-SMN (Otwinowski & Minor, 1996)'
_computing_molecular_graphics
;
ORTEP3 for Windows (Farrugia, 1997)
XSeed (Barbour, 2001)
;
_computing_publication_material 'WC (Thornton-Pett, 2000)'
_computing_structure_refinement 'SHELXL-97 (Sheldrick, 1997)'
_computing_structure_solution 'SHELXS-97 (Sheldrick, 1990)'
_diffrn_ambient_temperature 150(2)
_diffrn_detector_area_resol_mean 9.091
_diffrn_measured_fraction_theta_full 0.998
_diffrn_measured_fraction_theta_max 0.998
_diffrn_measurement_device_type
;
'Nonius KappaCCD area detector diffractometer'
;
_diffrn_measurement_method
;
Detector set at 30mm from sample with different 2theta offsets
1 degree phi exposures for chi=0 degree settings
1 degree omega exposures for chi=90 degree settings
;
_diffrn_radiation_monochromator graphite
_diffrn_radiation_source 'fine-focus sealed tube'
_diffrn_radiation_type MoK\a
_diffrn_radiation_wavelength 0.71073
_diffrn_reflns_av_R_equivalents 0.1109
_diffrn_reflns_av_sigmaI/netI 0.0557
_diffrn_reflns_limit_h_max 7
_diffrn_reflns_limit_h_min -7
_diffrn_reflns_limit_k_max 12
_diffrn_reflns_limit_k_min -12
_diffrn_reflns_limit_l_max 16
_diffrn_reflns_limit_l_min -16
_diffrn_reflns_number 10809
_diffrn_reflns_theta_full 27.45
_diffrn_reflns_theta_max 27.45
_diffrn_reflns_theta_min 2.68
_diffrn_standards_decay_% 0
_diffrn_standards_interval_count 0
_diffrn_standards_interval_time 0
_diffrn_standards_number 0
_exptl_absorpt_coefficient_mu 0.421
_exptl_absorpt_correction_T_max 0.9711
_exptl_absorpt_correction_T_min 0.8170
_exptl_absorpt_correction_type multi-scan
_exptl_absorpt_process_details
;
Using multiple and symmetry-related data measurements via the program SORTAV
See R.H. Blessing, Acta Cryst (1995), A51, 33-38
;
_exptl_crystal_colour colourless
_exptl_crystal_density_diffrn 1.785
_exptl_crystal_density_method 'not measured'
_exptl_crystal_description 'flat plate'
_exptl_crystal_F_000 400
_exptl_crystal_size_max 0.50
_exptl_crystal_size_mid 0.07
_exptl_crystal_size_min 0.07
_refine_diff_density_max 0.411
_refine_diff_density_min -0.605
_refine_diff_density_rms 0.111
_refine_ls_extinction_method none
_refine_ls_goodness_of_fit_ref 1.105
_refine_ls_hydrogen_treatment mixed
_refine_ls_matrix_type full
_refine_ls_number_parameters 132
_refine_ls_number_reflns 1653
_refine_ls_number_restraints 0
_refine_ls_restrained_S_all 1.105
_refine_ls_R_factor_all 0.0576
_refine_ls_R_factor_gt 0.0397
_refine_ls_shift/su_max 0.000
_refine_ls_shift/su_mean 0.000
_refine_ls_structure_factor_coef Fsqd
_refine_ls_weighting_details 'calc w=1/[\s^2^(Fo^2^)+(0.0434P)^2^+0.2261P] where P=(Fo^2^+2Fc^2^)/3'
_refine_ls_weighting_scheme calc
_refine_ls_wR_factor_gt 0.0906
_refine_ls_wR_factor_ref 0.0998
_reflns_number_gt 1282
_reflns_number_total 1653
_reflns_threshold_expression >2sigma(I)
_cod_data_source_file c002689a.txt
_cod_data_source_block m:\x-ray\xray\deb246~1\deb246
_cod_original_cell_volume 722.2(2)
_cod_original_sg_symbol_H-M P2(1)/n
_cod_database_code 7105606

loop_
_symmetry_equiv_pos_as_xyz
'x, y, z'
'-x+1/2, y+1/2, -z+1/2'
'-x, -y, -z'
'x-1/2, -y-1/2, z-1/2'

loop_
_atom_site_label
_atom_site_type_symbol
_atom_site_fract_x
_atom_site_fract_y
_atom_site_fract_z
_atom_site_U_iso_or_equiv
_atom_site_adp_type
_atom_site_occupancy
_atom_site_symmetry_multiplicity
_atom_site_calc_flag
_atom_site_refinement_flags
_atom_site_disorder_assembly
_atom_site_disorder_group
P1 P 0.07599(9) 0.22281(6) 0.14935(4) 0.01631(18) Uani 1 1 d . . .
C4 C -0.2925(3) 0.2493(2) 0.01095(17) 0.0162(5) Uani 1 1 d . . .
C6 C -0.2261(3) 0.1863(2) 0.11823(16) 0.0167(4) Uani 1 1 d . . .
O1 O 0.1262(3) 0.18444(16) 0.26327(12) 0.0204(4) Uani 1 1 d . . .
O3 O 0.1276(2) 0.36907(16) 0.11342(12) 0.0210(4) Uani 1 1 d . . .
O4 O -0.3482(3) 0.26260(17) 0.19307(13) 0.0190(4) Uani 1 1 d . . .
C5 C -0.2765(4) 0.0285(2) 0.12038(18) 0.0206(5) Uani 1 1 d . . .
O2 O -0.2160(3) 0.17876(17) -0.06933(13) 0.0213(4) Uani 1 1 d . . .
O5 O -0.4033(3) 0.35557(16) -0.00001(12) 0.0214(4) Uani 1 1 d . . .
Na6 Na -0.53022(14) 0.48508(9) 0.14055(6) 0.0186(2) Uani 1 1 d . . .
O6 O -0.3413(3) 0.09499(18) 0.37385(13) 0.0214(4) Uani 1 1 d . . .
H1 H 0.175(3) 0.130(2) 0.0917(16) 0.011(5) Uiso 1 1 d . . .
H2 H -0.177(5) -0.021(3) 0.071(2) 0.034(7) Uiso 1 1 d . . .
H3 H -0.249(4) -0.009(3) 0.189(2) 0.024(6) Uiso 1 1 d . . .
H5 H -0.342(4) 0.218(3) 0.246(2) 0.029(8) Uiso 1 1 d . . .
H4 H -0.431(5) 0.010(3) 0.099(2) 0.039(8) Uiso 1 1 d . . .
H7 H -0.262(5) 0.223(3) -0.128(2) 0.044(9) Uiso 1 1 d . . .
H6 H -0.432(5) 0.028(4) 0.369(2) 0.050(10) Uiso 1 1 d . . .
H8 H -0.320(6) 0.126(4) 0.439(3) 0.069(11) Uiso 1 1 d . . .

loop_
_atom_site_aniso_label
_atom_site_aniso_U_11
_atom_site_aniso_U_22
_atom_site_aniso_U_33
_atom_site_aniso_U_23
_atom_site_aniso_U_13
_atom_site_aniso_U_12
P1 0.0170(3) 0.0181(3) 0.0138(3) 0.0009(2) 0.0002(2) 0.0004(2)
C4 0.0153(11) 0.0188(11) 0.0142(11) -0.0001(8) 0.0000(8) -0.0023(8)
C6 0.0184(11) 0.0178(11) 0.0139(10) -0.0004(8) 0.0017(8) 0.0023(8)
O1 0.0222(8) 0.0240(8) 0.0148(8) 0.0022(6) -0.0023(6) -0.0030(6)
O3 0.0174(8) 0.0207(8) 0.0250(9) 0.0042(6) 0.0003(6) -0.0020(6)
O4 0.0233(9) 0.0202(8) 0.0139(8) 0.0012(6) 0.0034(7) 0.0035(6)
C5 0.0253(12) 0.0185(11) 0.0176(11) 0.0013(9) -0.0010(9) -0.0014(9)
O2 0.0262(9) 0.0225(8) 0.0151(8) 0.0007(6) 0.0013(6) 0.0063(7)
O5 0.0268(8) 0.0213(8) 0.0159(8) 0.0013(6) 0.0008(6) 0.0062(7)
Na6 0.0198(5) 0.0191(5) 0.0169(4) -0.0009(3) 0.0000(3) 0.0000(3)
O6 0.0238(9) 0.0215(9) 0.0189(9) 0.0010(6) 0.0016(7) -0.0015(7)

loop_
_atom_type_symbol
_atom_type_description
_atom_type_scat_dispersion_real
_atom_type_scat_dispersion_imag
_atom_type_scat_source
C C 0.0033 0.0016 'International Tables Vol C Tables 4.2.6.8 and 6.1.1.4'
H H 0.0000 0.0000 'International Tables Vol C Tables 4.2.6.8 and 6.1.1.4'
O O 0.0106 0.0060 'International Tables Vol C Tables 4.2.6.8 and 6.1.1.4'
Na Na 0.0362 0.0249 'International Tables Vol C Tables 4.2.6.8 and 6.1.1.4'
P P 0.1023 0.0942 'International Tables Vol C Tables 4.2.6.8 and 6.1.1.4'

loop_
_geom_angle_atom_site_label_1
_geom_angle_atom_site_label_2
_geom_angle_atom_site_label_3
_geom_angle
_geom_angle_site_symmetry_1
_geom_angle_site_symmetry_3
_geom_angle_publ_flag
O3 P1 O1 118.90(9) . . ?
O3 P1 C6 108.93(9) . . ?
O1 P1 C6 107.10(9) . . ?
O3 P1 Na6 33.36(6) . 1_655 ?
O1 P1 Na6 96.23(7) . 1_655 ?
C6 P1 Na6 142.12(7) . 1_655 ?
O3 P1 H1 110.3(9) . . ?
O1 P1 H1 107.4(9) . . ?
C6 P1 H1 103.0(9) . . ?
Na6 P1 H1 97.7(9) 1_655 . ?
O5 C4 O2 123.2(2) . . ?
O5 C4 C6 122.98(19) . . ?
O2 C4 C6 113.79(18) . . ?
O4 C6 C4 105.99(17) . . ?
O4 C6 C5 112.01(18) . . ?
C4 C6 C5 111.19(18) . . ?
O4 C6 P1 107.31(14) . . ?
C4 C6 P1 108.39(14) . . ?
C5 C6 P1 111.69(15) . . ?
P1 O1 Na6 130.89(9) . 2_445 ?
P1 O3 Na6 126.00(9) . 1_655 ?
C6 O4 Na6 119.70(13) . . ?
C6 O4 H5 107(2) . . ?
Na6 O4 H5 133(2) . . ?
C6 C5 H2 108.8(16) . . ?
C6 C5 H3 111.4(15) . . ?
H2 C5 H3 108(2) . . ?
C6 C5 H4 111.2(16) . . ?
H2 C5 H4 110(2) . . ?
H3 C5 H4 107(2) . . ?
C4 O2 H7 108(2) . . ?
C4 O5 Na6 123.73(14) . . ?
C4 O5 Na6 133.57(14) . 3_465 ?
O5 Na6 O3 87.97(7) . 1_455 ?
O5 Na6 O1 157.89(7) . 2_455 ?
O3 Na6 O1 102.42(6) 1_455 2_455 ?
O5 Na6 O5 79.08(6) . 3_465 ?
O3 Na6 O5 94.87(6) 1_455 3_465 ?
O1 Na6 O5 80.61(6) 2_455 3_465 ?
O5 Na6 O4 65.84(6) . . ?
O3 Na6 O4 90.41(6) 1_455 . ?
O1 Na6 O4 132.50(7) 2_455 . ?
O5 Na6 O4 144.31(7) 3_465 . ?
O5 Na6 O6 80.13(6) . 2_455 ?
O3 Na6 O6 166.90(7) 1_455 2_455 ?
O1 Na6 O6 87.08(6) 2_455 2_455 ?
O5 Na6 O6 77.62(6) 3_465 2_455 ?
O4 Na6 O6 89.67(6) . 2_455 ?
O5 Na6 P1 84.26(5) . 1_455 ?
O3 Na6 P1 20.65(4) 1_455 1_455 ?
O1 Na6 P1 112.14(5) 2_455 1_455 ?
O5 Na6 P1 113.89(5) 3_465 1_455 ?
O4 Na6 P1 70.34(5) . 1_455 ?
O6 Na6 P1 158.47(5) 2_455 1_455 ?
Na6 O6 H6 105(2) 2_445 . ?
Na6 O6 H8 97(2) 2_445 . ?
H6 O6 H8 112(3) . . ?

loop_
_geom_bond_atom_site_label_1
_geom_bond_atom_site_label_2
_geom_bond_distance
_geom_bond_site_symmetry_2
_geom_bond_publ_flag
P1 O3 1.5009(16) . ?
P1 O1 1.5009(16) . ?
P1 C6 1.867(2) . ?
P1 Na6 3.4441(11) 1_655 ?
P1 H1 1.31(2) . ?
C4 O5 1.213(3) . ?
C4 O2 1.324(3) . ?
C4 C6 1.516(3) . ?
C6 O4 1.431(3) . ?
C6 C5 1.531(3) . ?
O1 Na6 2.3437(17) 2_445 ?
O3 Na6 2.3408(17) 1_655 ?
O4 Na6 2.4541(18) . ?
O4 H5 0.79(3) . ?
C5 H2 1.00(3) . ?
C5 H3 0.95(3) . ?
C5 H4 0.97(3) . ?
O2 H7 0.89(3) . ?
O5 Na6 2.3304(18) . ?
O5 Na6 2.3526(17) 3_465 ?
Na6 O3 2.3408(17) 1_455 ?
Na6 O1 2.3437(17) 2_455 ?
Na6 O5 2.3526(17) 3_465 ?
Na6 O6 2.4821(18) 2_455 ?
Na6 P1 3.4441(11) 1_455 ?
O6 Na6 2.4821(18) 2_445 ?
O6 H6 0.84(4) . ?
O6 H8 0.88(4) . ?

loop_
_geom_torsion_atom_site_label_1
_geom_torsion_atom_site_label_2
_geom_torsion_atom_site_label_3
_geom_torsion_atom_site_label_4
_geom_torsion
_geom_torsion_site_symmetry_1
_geom_torsion_site_symmetry_2
_geom_torsion_site_symmetry_3
_geom_torsion_site_symmetry_4
_geom_torsion_publ_flag
O5 C4 C6 O4 9.0(3) . . . . ?
O2 C4 C6 O4 -171.79(17) . . . . ?
O5 C4 C6 C5 131.0(2) . . . . ?
O2 C4 C6 C5 -49.8(2) . . . . ?
O5 C4 C6 P1 -105.9(2) . . . . ?
O2 C4 C6 P1 73.3(2) . . . . ?
O3 P1 C6 O4 -74.50(15) . . . . ?
O1 P1 C6 O4 55.30(16) . . . . ?
Na6 P1 C6 O4 -70.17(18) 1_655 . . . ?
O3 P1 C6 C4 39.56(17) . . . . ?
O1 P1 C6 C4 169.35(14) . . . . ?
Na6 P1 C6 C4 43.9(2) 1_655 . . . ?
O3 P1 C6 C5 162.39(15) . . . . ?
O1 P1 C6 C5 -67.82(17) . . . . ?
Na6 P1 C6 C5 166.72(11) 1_655 . . . ?
O3 P1 O1 Na6 170.09(10) . . . 2_445 ?
C6 P1 O1 Na6 46.20(14) . . . 2_445 ?
O1 P1 O3 Na6 52.18(15) . . . 1_655 ?
C6 P1 O3 Na6 175.16(10) . . . 1_655 ?
C4 C6 O4 Na6 -14.4(2) . . . . ?
C5 C6 O4 Na6 -135.86(15) . . . . ?
P1 C6 O4 Na6 101.22(13) . . . . ?
O2 C4 O5 Na6 -178.03(14) . . . . ?
C6 C4 O5 Na6 1.1(3) . . . . ?
O2 C4 O5 Na6 -16.3(3) . . . 3_465 ?
C6 C4 O5 Na6 162.79(14) . . . 3_465 ?
C4 O5 Na6 O3 -98.03(17) . . . 1_455 ?
C4 O5 Na6 O1 142.98(19) . . . 2_455 ?
C4 O5 Na6 O5 166.6(2) . . . 3_465 ?
C4 O5 Na6 O4 -6.66(16) . . . . ?
C4 O5 Na6 O6 87.45(17) . . . 2_455 ?
C4 O5 Na6 P1 -77.67(17) . . . 1_455 ?
C6 O4 Na6 O5 11.83(13) . . . . ?
C6 O4 Na6 O3 99.42(14) . . . 1_455 ?
C6 O4 Na6 O1 -153.22(13) . . . 2_455 ?
C6 O4 Na6 O5 0.5(2) . . . 3_465 ?
C6 O4 Na6 O6 -67.48(14) . . . 2_455 ?
C6 O4 Na6 P1 104.34(14) . . . 1_455 ?
